data_1530910
loop_
_publ_author_name
'Trunov, V.K.'
'Velikodnyi, Yu.A.'
'Efremov, V.A.'
'Averina, I.M.'

_publ_section_title
;
 The structure of Y Nb O4 crystals at room temperature
;
_journal_name_full Kristallografiya
_journal_page_first 67
_journal_page_last 71
_journal_volume 26
_journal_year 1981
_chemical_formula_sum 'Nb O4 Y'
_chemical_name_systematic 'Y (Nb O4)'
_space_group_IT_number 15
_symmetry_space_group_name_Hall '-C 2yc'
_symmetry_space_group_name_H-M 'C 1 2/c 1'
_cell_angle_alpha 90
_cell_angle_beta 134.07
_cell_angle_gamma 90
_cell_formula_units_Z 4
_cell_length_a 7.037
_cell_length_b 10.945
_cell_length_c 5.298
_cell_volume 293.181
_citation_journal_id_ASTM KRISAJ
_cod_data_source_file Trunov_KRISAJ_1981_1956.cif
_cod_data_source_block Nb1O4Y1
_cod_original_cell_volume 293.1813
_cod_original_formula_sum 'Nb1 O4 Y1'
_cod_database_code 1530910

loop_
_symmetry_equiv_pos_as_xyz
x,y,z
-x,y,-z+1/2
-x,-y,-z
x,-y,z-1/2
x+1/2,y+1/2,z
-x+1/2,y+1/2,-z+1/2
-x+1/2,-y+1/2,-z
x+1/2,-y+1/2,z-1/2

loop_
_atom_site_label
_atom_site_type_symbol
_atom_site_fract_x
_atom_site_fract_y
_atom_site_fract_z
_atom_site_occupancy
_atom_site_U_iso_or_equiv
O1 O-2 0.2442 0.0418 0.3374 1 0.0
Y1 Y+3 0 0.6212 0.25 1 0.0
Nb1 Nb+5 0 0.1445 0.25 1 0.0
O2 O-2 0.2919 0.2819 0.2968 1 0.0
